data_2013925
loop_
_publ_author_name
'Nakatsuka, Akihiko'
'Yoshiasa, Akira'
'Nakayama, Noriaki'
'Mizota, Tadato'
'Takei, Humihiko'

_publ_section_title
;
 Oxygen-deficient strontium cobaltate, SrCoO~2.64~
;
_journal_issue 5
_journal_name_full 'Acta Crystallographica Section C'
_journal_page_first i59
_journal_page_last i60
_journal_paper_doi 10.1107/S0108270104006134
_journal_volume 60
_journal_year 2004
_chemical_formula_iupac 'Sr Co O2.64'
_chemical_formula_sum 'Co O2.64 Sr'
_chemical_formula_weight 188.79
_chemical_name_common 'strontium cobaltate'
_chemical_name_systematic 'strontium cobalt(III, IV) oxide'
_space_group_IT_number 221
_symmetry_cell_setting cubic
_symmetry_space_group_name_Hall '-P 4 2 3'
_symmetry_space_group_name_H-M 'P m -3 m'
_cell_angle_alpha 90
_cell_angle_beta 90
_cell_angle_gamma 90
_cell_formula_units_Z 1
_cell_length_a 3.8530(4)
_cell_length_b 3.8530(4)
_cell_length_c 3.8530(4)
_cell_measurement_reflns_used 25
_cell_measurement_temperature 296
_cell_measurement_theta_max 22.5
_cell_measurement_theta_min 20.0
_cell_volume 57.200(10)
_computing_cell_refinement ' WinAFC (Rigaku Corporation, 1999)'
_computing_data_collection ' WinAFC (Rigaku Corporation, 1999)'
_computing_data_reduction 'RADY (Sasaki, 1987)'
_computing_molecular_graphics 'ATOMS for Windows (Dowty, 2000)'
_computing_structure_refinement 'RADY (Sasaki, 1987)'
_diffrn_measured_fraction_theta_full 1.000
_diffrn_measured_fraction_theta_max 1.000
_diffrn_measurement_device_type 'Rigaku AFC-7R'
_diffrn_measurement_method \w--2\q
_diffrn_radiation_type 'Mo K\a'
_diffrn_radiation_wavelength 0.71069
_diffrn_reflns_av_R_equivalents 0.011
_diffrn_reflns_limit_h_max 9
_diffrn_reflns_limit_h_min 0
_diffrn_reflns_limit_k_max 9
_diffrn_reflns_limit_k_min 0
_diffrn_reflns_limit_l_max 9
_diffrn_reflns_limit_l_min 0
_diffrn_reflns_number 539
_diffrn_reflns_theta_full 60.0
_diffrn_reflns_theta_max 60.0
_diffrn_standards_decay_% none
_diffrn_standards_interval_count 100
_diffrn_standards_number 3
_exptl_absorpt_coefficient_mu 30.220
_exptl_absorpt_correction_T_max 0.011
_exptl_absorpt_correction_T_min 0.008
_exptl_absorpt_correction_type sphere
_exptl_absorpt_process_details '(Sasaki, 1987)'
_exptl_crystal_colour black
_exptl_crystal_density_diffrn 5.483
_exptl_crystal_density_method 'not measured'
_exptl_crystal_description sphere
_exptl_crystal_F_000 86.12
_exptl_crystal_size_rad 0.08
_refine_diff_density_max 2.80
_refine_diff_density_min -2.64
_refine_ls_extinction_coef '0.054(2) 10^-4^'
_refine_ls_extinction_method 'isotropic Type I (Becker & Coppens, 1974a and 1974b)'
_refine_ls_goodness_of_fit_ref 1.88
_refine_ls_number_parameters 7
_refine_ls_number_reflns 96
_refine_ls_R_factor_all 0.025
_refine_ls_R_factor_gt 0.021
_refine_ls_shift/su_max 0.0001
_refine_ls_structure_factor_coef F
_refine_ls_weighting_details 'w = 1/\s^2^(F)'
_refine_ls_weighting_scheme \s
_refine_ls_wR_factor_all 0.011
_refine_ls_wR_factor_ref 0.011
_reflns_number_gt 96
_reflns_number_total 120
_reflns_threshold_expression F>3\s(F)
_cod_data_source_file bc1039.cif
_cod_data_source_block I
_cod_original_cell_volume 57.20(2)
_cod_database_code 2013925
_cod_database_fobs_code 2013925

loop_
_symmetry_equiv_pos_as_xyz
x,y,z
-x,-y,z
-x,y,-z
x,-y,-z
z,x,y
z,-x,-y
-z,-x,y
-z,x,-y
y,z,x
-y,z,-x
y,-z,-x
-y,-z,x
y,x,-z
-y,-x,-z
y,-x,z
-y,x,z
x,z,-y
-x,z,y
-x,-z,-y
x,-z,y
z,y,-x
z,-y,x
-z,y,x
-z,-y,-x
-x,-y,-z
x,y,-z
x,-y,z
-x,y,z
-z,-x,-y
-z,x,y
z,x,-y
z,-x,y
-y,-z,-x
y,-z,x
-y,z,x
y,z,-x
-y,-x,z
y,x,z
-y,x,-z
y,-x,-z
-x,-z,y
x,-z,-y
x,z,y
-x,z,-y
-z,-y,x
-z,y,-x
z,-y,-x
z,y,x

loop_
_atom_site_label
_atom_site_fract_x
_atom_site_fract_y
_atom_site_fract_z
_atom_site_U_iso_or_equiv
_atom_site_adp_type
_atom_site_calc_flag
_atom_site_refinement_flags
_atom_site_occupancy
_atom_site_disorder_assembly
_atom_site_disorder_group
_atom_site_type_symbol
Sr 0 0 0 0.01400(9) Uani d S 1.0 . . Sr
Co 0.5 0.5 0.5 0.01009(8) Uani d S 1.0 . . Co
O 0.5 0.5 0 0.025(2) Uani d SP 0.880(10) . . O

loop_
_atom_site_aniso_label
_atom_site_aniso_U_11
_atom_site_aniso_U_22
_atom_site_aniso_U_33
_atom_site_aniso_U_12
_atom_site_aniso_U_13
_atom_site_aniso_U_23
_atom_site_aniso_type_symbol
Sr .0140(2) .0140(2) .0140(2) .0 .0 .0 Sr
Co .0101(2) .0101(2) .0101(2) .0 .0 .0 Co
O .049(4) .0126(11) .0126(11) .0 .0 .0 O

loop_
_atom_type_symbol
_atom_type_scat_dispersion_real
_atom_type_scat_dispersion_imag
_atom_type_scat_source
Sr -1.657 3.264
; International Tables for X-ray Crystallography
  (1974, Vol. IV)
;
Co .299 .973
; International Tables for X-ray Crystallography
  (1974, Vol. IV)
;
O .008 .006
; International Tables for X-ray Crystallography
  (1974, Vol. IV)
;

loop_
_geom_angle_atom_site_label_1
_geom_angle_atom_site_label_2
_geom_angle_atom_site_label_3
_geom_angle_site_symmetry_3
_geom_angle
_geom_angle_publ_flag
O Sr O 2_555 180.00 no
O Sr O 3_555 90.00 no
O Sr O 4_555 90.00 no
O Sr O 6_555 120.00 no
O Sr O 7_555 120.00 no
O Sr O 8_555 60.00 no
O Sr O 5_555 60.00 no
O Sr O 10_555 120.00 no
O Sr O 12_555 120.00 no
O Sr O 11_555 60.00 no
O Sr O 9_555 60.00 no
O Co O 5_555 90.00 no
O Co O 9_555 90.00 no
O Co O 1_556 180.00 no
O Co O 5_655 90.00 no
O Co O 9_565 90.00 no

loop_
_geom_bond_atom_site_label_1
_geom_bond_atom_site_label_2
_geom_bond_site_symmetry_1
_geom_bond_site_symmetry_2
_geom_bond_distance
_geom_bond_publ_flag
Sr O . . 2.7245(2) yes
Co O . . 1.9265(2) yes
O O . 5_555 2.7245(2) yes
